data_2008277
loop_
_publ_author_name
'Bahija Abouhamza'
'Larbi El Firdoussi'
'Sma\"il Allaoud'
'Abdellah Karim'
'Alejandro F. Barrero'
'Miguel Quir\'os'

_publ_section_title
;
(\h^6^-Arylhimachalene)tricarbonylchromium(0)
;
_journal_name_full 'Acta Crystallographica Section C'
_journal_page_first 361
_journal_page_last 363
_journal_volume 55
_journal_year 1999
_chemical_formula_iupac '[Cr (C15 H22) (CO)3]'
_chemical_formula_sum 'C18 H22 Cr O3'
_chemical_formula_weight 338.36
_space_group_IT_number 19
_symmetry_cell_setting orthorhombic
_symmetry_space_group_name_Hall 'P 2ac 2ab'
_symmetry_space_group_name_H-M 'P 21 21 21'
_cell_angle_alpha 90.00
_cell_angle_beta 90.00
_cell_angle_gamma 90.00
_cell_formula_units_Z 4
_cell_length_a 9.3138(8)
_cell_length_b 10.1641(8)
_cell_length_c 18.0633(15)
_cell_measurement_temperature 293(2)
_cell_volume 1710.0(2)
_diffrn_ambient_temperature 293(2)
_exptl_crystal_density_diffrn 1.314
_cod_database_code 2008277

loop_
_symmetry_equiv_pos_as_xyz
'x, y, z'
'-x+1/2, -y, z+1/2'
'-x, y+1/2, -z+1/2'
'x+1/2, -y+1/2, -z'

loop_
_atom_site_label
_atom_site_fract_x
_atom_site_fract_y
_atom_site_fract_z
_atom_site_U_iso_or_equiv
_atom_site_adp_type
_atom_site_type_symbol
Cr 0.68125(10) 0.62087(9) 0.42642(5) 0.0460(2) Uani Cr
C1C 0.6985(8) 0.7905(6) 0.4611(4) 0.067(2) Uani C
O1C 0.7093(6) 0.8974(4) 0.4820(3) 0.097(2) Uani O
C2C 0.5029(7) 0.6635(6) 0.3907(3) 0.053(2) Uani C
O2C 0.3897(5) 0.6893(5) 0.3686(3) 0.077(2) Uani O
C3C 0.7556(7) 0.6737(7) 0.3382(4) 0.071(2) Uani C
O3C 0.8001(6) 0.7033(6) 0.2805(3) 0.122(2) Uani O
C1 0.6374(6) 0.4027(5) 0.4210(3) 0.0446(14) Uani C
C2 0.5812(7) 0.4591(5) 0.4873(3) 0.051(2) Uani C
H2 0.4839(7) 0.4470(5) 0.4967(3) 0.061 Uiso H
C3 0.6600(7) 0.5305(5) 0.5393(3) 0.051(2) Uani C
C4 0.8058(8) 0.5496(5) 0.5232(3) 0.056(2) Uani C
H4 0.8631(8) 0.5962(5) 0.5562(3) 0.067 Uiso H
C5 0.8659(7) 0.4997(6) 0.4591(3) 0.057(2) Uani C
H5 0.9625(7) 0.5155(6) 0.4497(3) 0.069 Uiso H
C6 0.7867(6) 0.4259(5) 0.4069(3) 0.047(2) Uani C
C7 0.8652(7) 0.3688(7) 0.3396(3) 0.063(2) Uani C
H7 0.8080(7) 0.3911(7) 0.2959(3) 0.075 Uiso H
C8 0.8708(8) 0.2183(7) 0.3438(4) 0.079(2) Uani C
H81 0.8959(8) 0.1933(7) 0.3940(4) 0.095 Uiso H
H82 0.9473(8) 0.1879(7) 0.3116(4) 0.095 Uiso H
C9 0.7343(9) 0.1487(7) 0.3221(4) 0.087(3) Uani C
H91 0.7527(9) 0.0548(7) 0.3233(4) 0.104 Uiso H
H92 0.7118(9) 0.1717(7) 0.2713(4) 0.104 Uiso H
C10 0.6013(9) 0.1756(6) 0.3690(4) 0.075(2) Uani C
H101 0.5251(9) 0.1181(6) 0.3518(4) 0.090 Uiso H
H102 0.6234(9) 0.1500(6) 0.4194(4) 0.090 Uiso H
C11 0.5400(8) 0.3171(6) 0.3715(4) 0.059(2) Uani C
C12 0.3887(7) 0.3047(7) 0.4043(4) 0.081(2) Uani C
H121 0.3302(14) 0.252(3) 0.3723(12) 0.097 Uiso H
H122 0.3463(18) 0.3903(8) 0.410(2) 0.097 Uiso H
H123 0.3951(8) 0.264(4) 0.4521(11) 0.097 Uiso H
C13 0.5178(7) 0.3728(7) 0.2938(3) 0.071(2) Uani C
H131 0.468(4) 0.3095(19) 0.2639(7) 0.085 Uiso H
H132 0.6093(7) 0.392(4) 0.2719(9) 0.085 Uiso H
H133 0.462(4) 0.452(2) 0.2967(4) 0.085 Uiso H
C14 0.5947(8) 0.5849(6) 0.6092(3) 0.073(2) Uani C
H141 0.611(4) 0.524(2) 0.6492(6) 0.088 Uiso H
H142 0.4934(11) 0.597(4) 0.6023(8) 0.088 Uiso H
H143 0.638(3) 0.668(2) 0.6208(13) 0.088 Uiso H
C15 1.0169(7) 0.4252(8) 0.3281(4) 0.097(3) Uani C
H151 1.0116(10) 0.5195(8) 0.328(3) 0.116 Uiso H
H152 1.054(2) 0.395(4) 0.2816(14) 0.116 Uiso H
H153 1.0794(15) 0.397(4) 0.3673(16) 0.116 Uiso H

loop_
_atom_site_aniso_label
_atom_site_aniso_U_11
_atom_site_aniso_U_22
_atom_site_aniso_U_33
_atom_site_aniso_U_12
_atom_site_aniso_U_13
_atom_site_aniso_U_23
Cr 0.0458(5) 0.0414(4) 0.0508(5) 0.0019(5) 0.0034(6) 0.0051(5)
C1C 0.061(4) 0.049(4) 0.091(5) 0.006(4) -0.005(5) 0.010(4)
O1C 0.110(4) 0.043(3) 0.137(4) 0.004(3) -0.025(4) -0.009(3)
C2C 0.064(4) 0.045(4) 0.051(4) 0.006(3) 0.004(4) 0.002(3)
O2C 0.067(3) 0.088(4) 0.075(3) 0.026(3) -0.017(3) -0.007(3)
C3C 0.054(4) 0.071(5) 0.088(5) 0.004(4) 0.017(4) 0.023(4)
O3C 0.106(5) 0.156(5) 0.104(4) 0.028(5) 0.052(4) 0.070(4)
C1 0.053(3) 0.034(3) 0.046(3) 0.005(3) -0.005(3) 0.004(3)
C2 0.061(4) 0.047(3) 0.045(3) 0.001(3) 0.005(3) 0.005(3)
C3 0.068(5) 0.043(3) 0.044(3) -0.001(4) 0.000(4) 0.001(3)
C4 0.068(4) 0.049(3) 0.051(4) 0.001(4) -0.016(4) -0.004(3)
C5 0.051(4) 0.052(4) 0.069(4) 0.004(3) -0.008(3) 0.006(4)
C6 0.049(4) 0.041(3) 0.051(4) 0.013(3) -0.006(3) 0.006(3)
C7 0.062(5) 0.066(4) 0.060(4) 0.023(4) 0.002(3) -0.006(4)
C8 0.099(6) 0.069(5) 0.068(5) 0.039(5) -0.007(5) -0.011(4)
C9 0.129(7) 0.050(4) 0.082(5) 0.022(5) -0.024(5) -0.020(4)
C10 0.107(6) 0.047(4) 0.072(5) -0.005(4) -0.022(5) -0.006(4)
C11 0.067(5) 0.051(4) 0.058(4) -0.002(4) -0.012(4) -0.003(3)
C12 0.071(5) 0.083(5) 0.089(6) -0.026(4) -0.010(4) -0.008(5)
C13 0.078(5) 0.075(4) 0.059(4) -0.001(5) -0.026(4) -0.012(5)
C14 0.098(6) 0.068(5) 0.054(4) -0.019(4) 0.014(4) -0.010(3)
C15 0.065(5) 0.123(8) 0.103(6) 0.027(5) 0.020(5) -0.017(6)

loop_
_geom_bond_atom_site_label_1
_geom_bond_atom_site_label_2
_geom_bond_distance
_geom_bond_publ_flag
Cr C3C 1.819(7) yes
Cr C2C 1.834(7) yes
Cr C1C 1.841(7) yes
Cr C2 2.187(6) yes
Cr C5 2.196(6) yes
Cr C4 2.220(6) yes
Cr C6 2.240(5) yes
Cr C3 2.245(6) yes
Cr C1 2.257(5) yes
C1C O1C 1.155(7) yes
C2C O2C 1.158(7) yes
C3C O3C 1.161(7) yes
C1 C2 1.427(7) no
C1 C6 1.433(8) no
C1 C11 1.542(8) no
C2 C3 1.395(8) no
C3 C4 1.402(9) no
C3 C14 1.507(7) no
C4 C5 1.383(8) no
C5 C6 1.413(7) no
C6 C7 1.531(8) no
C7 C8 1.533(9) no
C7 C15 1.539(9) no
C8 C9 1.507(9) no
C9 C10 1.526(9) no
C10 C11 1.548(8) no
C11 C13 1.528(8) no
C11 C12 1.535(9) no
